data_7219693
loop_
_publ_author_name
'Zhang, Lina'
'Zhang, Chao'
'Zhang, Bin'
'Du, Chenxia'
'Hou, Hongwei'

_publ_section_title
;
 Two series of pH-dependent lanthanide complexes showing solvent-induced
 single crystal to single crystal transformation, sorption and
 luminescence properties
;
_journal_issue 14
_journal_name_full CrystEngComm
_journal_page_first 2837
_journal_paper_doi 10.1039/C5CE00263J
_journal_volume 17
_journal_year 2015
_chemical_formula_moiety 'C73.5 H53 Gd2 N1.5 O22, 2(C3 H7 N O)'
_chemical_formula_sum 'C79.5 H71.5 Gd2 N3.5 O24'
_chemical_formula_weight 1774.35
_chemical_name_systematic
;
 ? 
;
_space_group_crystal_system monoclinic
_space_group_IT_number 14
_space_group_name_Hall '-P 2ybc'
_space_group_name_H-M_alt 'P 1 21/c 1'
_symmetry_space_group_name_Hall '-P 2ybc'
_symmetry_space_group_name_H-M 'P 1 21/c 1'
_atom_sites_solution_hydrogens geom
_atom_sites_solution_primary direct
_atom_sites_solution_secondary difmap
_audit_creation_date 2014-12-13
_audit_creation_method
;
Olex2 1.2
(compiled 2012.05.09 svn.r2324, GUI svn.r4862)
;
_audit_update_record
;
2015-01-16 deposited with the CCDC.
2015-03-02 downloaded from the CCDC.
;
_cell_angle_alpha 90.00
_cell_angle_beta 107.0169(14)
_cell_angle_gamma 90.00
_cell_formula_units_Z 4
_cell_length_a 14.11880(17)
_cell_length_b 29.5116(3)
_cell_length_c 18.3851(3)
_cell_measurement_reflns_used 14766
_cell_measurement_temperature 291(2)
_cell_measurement_theta_max 29.2508
_cell_measurement_theta_min 2.9737
_cell_volume 7325.10(17)
_computing_cell_refinement
;
CrysAlisPro, Agilent Technologies,
Version 1.171.36.20 (release 27-06-2012 CrysAlis171 .NET)
(compiled Jul 11 2012,15:38:31)
;
_computing_data_collection
;
CrysAlisPro, Agilent Technologies,
Version 1.171.36.20 (release 27-06-2012 CrysAlis171 .NET)
(compiled Jul 11 2012,15:38:31)
;
_computing_data_reduction
;
CrysAlisPro, Agilent Technologies,
Version 1.171.36.20 (release 27-06-2012 CrysAlis171 .NET)
(compiled Jul 11 2012,15:38:31)
;
_computing_molecular_graphics 'Olex2 (Dolomanov et al., 2009)'
_computing_publication_material 'Olex2 (Dolomanov et al., 2009)'
_computing_structure_refinement
;
XL, G.M. Sheldrick, Acta Cryst.
(2008). A64, 112-122
;
_computing_structure_solution
;
SHELXS, G.M. Sheldrick, Acta Cryst.
(2008). A64, 112-122
;
_diffrn_ambient_temperature 291.15
_diffrn_detector_area_resol_mean 16.2312
_diffrn_measured_fraction_theta_full 0.980
_diffrn_measured_fraction_theta_max 0.980
_diffrn_measurement_details
;
  1 omega   35.00   72.00   0.5000   43.0000
omega____ theta____ kappa____ phi______ frames
    -       19.7104  178.0000   30.0000 74

  2 omega  -24.00   92.00   0.5000   43.0000
omega____ theta____ kappa____ phi______ frames
    -       19.7104   19.0000   90.0000 232

  3 omega   21.00   92.00   0.5000   43.0000
omega____ theta____ kappa____ phi______ frames
    -       19.7104   37.0000  150.0000 142
;
_diffrn_measurement_device_type 'Xcalibur, Eos, Gemini'
_diffrn_measurement_method '\w scans'
_diffrn_orient_matrix_UB_11 -0.0141169000
_diffrn_orient_matrix_UB_12 -0.0128980000
_diffrn_orient_matrix_UB_13 -0.0340045000
_diffrn_orient_matrix_UB_21 -0.0469581000
_diffrn_orient_matrix_UB_22 0.0107795000
_diffrn_orient_matrix_UB_23 -0.0106067000
_diffrn_orient_matrix_UB_31 0.0189034000
_diffrn_orient_matrix_UB_32 0.0171772000
_diffrn_orient_matrix_UB_33 -0.0189290000
_diffrn_radiation_monochromator graphite
_diffrn_radiation_type 'Mo K\a'
_diffrn_radiation_wavelength 0.7107
_diffrn_reflns_av_R_equivalents 0.0241
_diffrn_reflns_av_unetI/netI 0.0404
_diffrn_reflns_limit_h_max 18
_diffrn_reflns_limit_h_min -15
_diffrn_reflns_limit_k_max 35
_diffrn_reflns_limit_k_min -37
_diffrn_reflns_limit_l_max 23
_diffrn_reflns_limit_l_min -21
_diffrn_reflns_number 32372
_diffrn_reflns_theta_full 27.10
_diffrn_reflns_theta_max 27.10
_diffrn_reflns_theta_min 2.98
_diffrn_source 'Enhance (Mo) X-ray Source'
_exptl_absorpt_coefficient_mu 1.879
_exptl_absorpt_correction_T_max 0.80910
_exptl_absorpt_correction_T_min 0.75815
_exptl_absorpt_correction_type multi-scan
_exptl_absorpt_process_details
;
CrysAlisPro, Agilent Technologies,
Version 1.171.36.20 (release 27-06-2012 CrysAlis171 .NET)
(compiled Jul 11 2012,15:38:31)
Empirical absorption correction using spherical harmonics,
 implemented in SCALE3 ABSPACK scaling algorithm.
;
_exptl_crystal_colour 'PALE YELLOW'
_exptl_crystal_density_diffrn 1.605
_exptl_crystal_density_method 'not measured'
_exptl_crystal_description PRISMATIC
_exptl_crystal_F_000 3554
_exptl_crystal_size_max 0.18
_exptl_crystal_size_mid 0.16
_exptl_crystal_size_min 0.14
_refine_diff_density_max 1.020
_refine_diff_density_min -0.619
_refine_diff_density_rms 0.089
_refine_ls_extinction_method none
_refine_ls_goodness_of_fit_ref 1.042
_refine_ls_hydrogen_treatment noref
_refine_ls_matrix_type full
_refine_ls_number_parameters 1018
_refine_ls_number_reflns 15835
_refine_ls_number_restraints 71
_refine_ls_restrained_S_all 1.053
_refine_ls_R_factor_all 0.0477
_refine_ls_R_factor_gt 0.0342
_refine_ls_shift/su_max 0.018
_refine_ls_shift/su_mean 0.001
_refine_ls_structure_factor_coef Fsqd
_refine_ls_weighting_details 'calc w=1/[\s^2^(Fo^2^)+(0.0311P)^2^+7.6762P] where P=(Fo^2^+2Fc^2^)/3'
_refine_ls_weighting_scheme calc
_refine_ls_wR_factor_gt 0.0746
_refine_ls_wR_factor_ref 0.0802
_reflns_number_gt 12998
_reflns_number_total 15835
_reflns_threshold_expression >2sigma(I)
_cod_data_source_file c5ce00263j2.cif
_cod_data_source_block Gd-p21c
_cod_depositor_comments 'Adding full bibliography for 7219688--7219700.cif.'
_cod_original_cell_volume 7325.10(16)
_cod_original_formula_sum 'C79.50 H71.5 Gd2 N3.50 O24'
_cod_database_code 7219693
_chemical_oxdiff_formula C60H60N6O8P2F9Eu1
_reflns_odcompleteness_completeness 99.83
_reflns_odcompleteness_iscentric 1
_reflns_odcompleteness_theta 26.32

loop_
_space_group_symop_id
_space_group_symop_operation_xyz
1 'x, y, z'
2 '-x, y+1/2, -z+1/2'
3 '-x, -y, -z'
4 'x, -y-1/2, z-1/2'

loop_
_atom_site_label
_atom_site_type_symbol
_atom_site_fract_x
_atom_site_fract_y
_atom_site_fract_z
_atom_site_U_iso_or_equiv
_atom_site_adp_type
_atom_site_occupancy
_atom_site_symmetry_multiplicity
_atom_site_calc_flag
_atom_site_refinement_flags
_atom_site_disorder_assembly
_atom_site_disorder_group
Gd1 Gd 0.813186(11) 0.243607(5) 0.177805(10) 0.02129(5) Uani 1 1 d . . .
Gd2 Gd 0.673119(12) 0.170221(5) 0.326131(10) 0.02321(5) Uani 1 1 d . . .
O1 O 0.84562(18) 0.18147(10) 0.37779(17) 0.0435(7) Uani 1 1 d . . .
O1A O 1.6167(2) 0.30398(10) 0.70176(16) 0.0515(8) Uani 1 1 d . . .
O2 O 0.90674(18) 0.22280(9) 0.30073(15) 0.0397(7) Uani 1 1 d . . .
O3 O 1.0907(2) 0.24137(12) 0.33585(16) 0.0525(9) Uani 1 1 d . . .
H3 H 1.0326 0.2403 0.3101 0.079 Uiso 1 1 calc R . .
O4 O 1.48694(18) 0.22784(9) 0.51001(17) 0.0396(7) Uani 1 1 d . . .
H4 H 1.5439 0.2277 0.5383 0.059 Uiso 1 1 calc R . .
O6 O 1.63985(19) 0.25786(10) 0.61466(17) 0.0456(7) Uani 1 1 d . . .
O7 O 0.91334(19) 0.31356(8) 0.22118(15) 0.0349(6) Uani 1 1 d . . .
O8 O 0.79965(19) 0.31655(8) 0.11089(15) 0.0366(6) Uani 1 1 d . . .
O9 O 1.0421(2) 0.37644(10) 0.26416(17) 0.0411(7) Uani 1 1 d . . .
H9 H 1.015(3) 0.3546(16) 0.262(3) 0.050(15) Uiso 1 1 d . . .
O10 O 1.2261(2) 0.53811(9) 0.2356(2) 0.0572(9) Uani 1 1 d . . .
H10 H 1.2466 0.5631 0.2280 0.086 Uiso 1 1 calc R . .
O11 O 1.2480(2) 0.62390(9) 0.24426(16) 0.0391(7) Uani 1 1 d . . .
O12 O 1.1883(2) 0.66401(8) 0.32316(16) 0.0403(7) Uani 1 1 d . . .
O13 O 0.74102(19) 0.28581(8) 0.25809(16) 0.0365(6) Uani 1 1 d . . .
O14 O 0.6740(2) 0.24877(8) 0.33608(16) 0.0388(7) Uani 1 1 d . . .
O15 O 0.7459(2) 0.37398(9) 0.27311(19) 0.0454(8) Uani 1 1 d . . .
H15 H 0.7630 0.3492 0.2611 0.068 Uiso 1 1 calc R . .
O16 O 0.5501(2) 0.53763(9) 0.28459(15) 0.0389(6) Uani 1 1 d . . .
H16 H 0.5200 0.5616 0.2825 0.058 Uiso 1 1 calc R . .
O17 O 0.43909(19) 0.60431(8) 0.22493(16) 0.0386(6) Uani 1 1 d . . .
O18 O 0.33761(19) 0.59979(9) 0.10884(15) 0.0384(6) Uani 1 1 d . . .
O19 O 0.6962(2) 0.19321(9) 0.45938(15) 0.0391(6) Uani 1 1 d . . .
H19A H 0.6894 0.2252 0.4659 0.059 Uiso 1 1 d R . .
H19B H 0.6498 0.1796 0.4822 0.059 Uiso 1 1 d R . .
O20 O 0.5103(2) 0.18690(11) 0.3423(2) 0.0538(8) Uani 1 1 d . . .
H20A H 0.5159 0.1943 0.3895 0.081 Uiso 1 1 d R . .
H20B H 0.4718 0.1631 0.3308 0.081 Uiso 1 1 d R . .
O21 O 0.9705(2) 0.23278(11) 0.15802(18) 0.0502(8) Uani 1 1 d . . .
O22 O 0.7852(2) 0.22390(10) 0.04172(16) 0.0465(7) Uani 1 1 d D . .
O23 O 0.3321(3) 0.35394(15) 0.8038(3) 0.0809(12) Uani 1 1 d . . .
O24 O 0.7145(9) 0.3650(3) 0.4955(7) 0.173(4) Uiso 0.624(10) 1 d PD A 1
O24A O 0.6378(14) 0.3481(4) 0.5278(11) 0.173(4) Uiso 0.376(10) 1 d PD A 2
N1 N 1.1330(3) 0.22822(14) 0.1658(2) 0.0488(9) Uani 1 1 d . . .
N2 N 0.8698(8) 0.1798(4) -0.0220(6) 0.093(3) Uani 0.50 1 d PDU . .
N3 N 0.2317(3) 0.41282(15) 0.8078(3) 0.0631(12) Uani 1 1 d . . .
N4 N 0.6401(5) 0.4273(3) 0.5250(4) 0.125(2) Uiso 1 1 d D A .
C1 C 1.0195(2) 0.19478(13) 0.4141(2) 0.0303(8) Uani 1 1 d . . .
C2 C 1.1034(3) 0.21571(13) 0.3994(2) 0.0317(8) Uani 1 1 d . . .
C3 C 1.1979(2) 0.21100(13) 0.4478(2) 0.0268(8) Uani 1 1 d . . .
C4 C 1.2136(2) 0.18194(12) 0.5119(2) 0.0268(8) Uani 1 1 d . . .
C5 C 1.1302(3) 0.16158(13) 0.5288(2) 0.0303(8) Uani 1 1 d . . .
C6 C 1.0347(3) 0.16899(12) 0.4786(2) 0.0313(8) Uani 1 1 d . . .
H6 H 0.9804 0.1560 0.4895 0.038 Uiso 1 1 calc R . .
C7 C 1.1456(3) 0.13302(14) 0.5924(2) 0.0405(10) Uani 1 1 d . . .
H7 H 1.0914 0.1200 0.6033 0.049 Uiso 1 1 calc R . .
C8 C 1.2383(3) 0.12401(15) 0.6383(2) 0.0475(11) Uani 1 1 d . . .
H8 H 1.2470 0.1056 0.6808 0.057 Uiso 1 1 calc R . .
C9 C 1.3204(3) 0.14251(15) 0.6212(2) 0.0446(11) Uani 1 1 d . . .
H9A H 1.3838 0.1354 0.6515 0.054 Uiso 1 1 calc R . .
C10 C 1.3087(3) 0.17078(13) 0.5607(2) 0.0328(9) Uani 1 1 d . . .
H10A H 1.3645 0.1831 0.5511 0.039 Uiso 1 1 calc R . .
C11 C 1.2850(2) 0.23392(13) 0.4294(2) 0.0297(8) Uani 1 1 d . . .
H11A H 1.3324 0.2109 0.4259 0.036 Uiso 1 1 calc R . .
H11B H 1.2611 0.2484 0.3800 0.036 Uiso 1 1 calc R . .
C12 C 1.3379(2) 0.26923(12) 0.4874(2) 0.0263(8) Uani 1 1 d . . .
C13 C 1.4366(2) 0.26322(12) 0.5285(2) 0.0256(7) Uani 1 1 d . . .
C14 C 1.4829(3) 0.29271(12) 0.5903(2) 0.0288(8) Uani 1 1 d . . .
C15 C 1.4335(3) 0.33013(13) 0.6032(2) 0.0365(9) Uani 1 1 d . . .
H15A H 1.4632 0.3488 0.6443 0.044 Uiso 1 1 calc R . .
C16 C 1.3390(3) 0.34102(14) 0.5559(2) 0.0376(9) Uani 1 1 d . . .
C17 C 1.2900(3) 0.31011(13) 0.4985(2) 0.0293(8) Uani 1 1 d . . .
C18 C 1.1950(3) 0.32231(15) 0.4501(3) 0.0439(11) Uani 1 1 d . . .
H18 H 1.1597 0.3020 0.4134 0.053 Uiso 1 1 calc R . .
C19 C 1.1551(3) 0.36371(19) 0.4570(3) 0.0623(15) Uani 1 1 d . . .
H19 H 1.0937 0.3715 0.4239 0.075 Uiso 1 1 calc R . .
C20 C 1.2044(4) 0.39415(18) 0.5121(4) 0.0668(16) Uani 1 1 d . . .
H20 H 1.1762 0.4222 0.5156 0.080 Uiso 1 1 calc R . .
C21 C 1.2941(4) 0.38335(16) 0.5613(3) 0.0564(13) Uani 1 1 d . . .
H21 H 1.3261 0.4039 0.5988 0.068 Uiso 1 1 calc R . .
C22 C 0.9163(3) 0.19974(13) 0.3609(2) 0.0337(9) Uani 1 1 d . . .
C23 C 1.5859(3) 0.28443(13) 0.6393(2) 0.0327(9) Uani 1 1 d . . .
C24 C 0.9052(3) 0.38121(11) 0.1484(2) 0.0276(8) Uani 1 1 d . . .
C25 C 0.9907(3) 0.40059(12) 0.2021(2) 0.0285(8) Uani 1 1 d . . .
C26 C 1.0239(3) 0.44346(12) 0.1914(2) 0.0290(8) Uani 1 1 d . . .
C27 C 0.9712(3) 0.46882(12) 0.1260(2) 0.0327(8) Uani 1 1 d . . .
C28 C 0.8866(3) 0.44917(12) 0.0722(2) 0.0342(9) Uani 1 1 d . . .
C29 C 0.8565(3) 0.40555(12) 0.0853(2) 0.0341(9) Uani 1 1 d . . .
H29 H 0.8019 0.3927 0.0500 0.041 Uiso 1 1 calc R . .
C30 C 0.9979(3) 0.51319(13) 0.1098(2) 0.0418(10) Uani 1 1 d . . .
H30 H 1.0542 0.5265 0.1423 0.050 Uiso 1 1 calc R . .
C31 C 0.9436(4) 0.53675(14) 0.0484(3) 0.0508(12) Uani 1 1 d . . .
H31 H 0.9614 0.5663 0.0409 0.061 Uiso 1 1 calc R . .
C32 C 0.8611(4) 0.51717(15) -0.0039(3) 0.0541(12) Uani 1 1 d . . .
H32 H 0.8241 0.5336 -0.0457 0.065 Uiso 1 1 calc R . .
C33 C 0.8355(3) 0.47407(14) 0.0070(3) 0.0459(11) Uani 1 1 d . . .
H33 H 0.7831 0.4605 -0.0294 0.055 Uiso 1 1 calc R . .
C34 C 1.1190(3) 0.46112(12) 0.2473(2) 0.0333(9) Uani 1 1 d . B .
H34A H 1.1444 0.4381 0.2858 0.040 Uiso 1 1 calc R . .
H34B H 1.1678 0.4654 0.2202 0.040 Uiso 1 1 calc R . .
C35 C 1.1092(3) 0.50522(12) 0.2871(2) 0.0301(8) Uani 1 1 d . . .
C36 C 1.1625(3) 0.54276(12) 0.2778(2) 0.0317(8) Uani 1 1 d . B .
C37 C 1.1491(3) 0.58591(12) 0.3083(2) 0.0305(8) Uani 1 1 d . . .
C38 C 1.075(2) 0.5890(12) 0.3409(12) 0.034(3) Uani 0.526(6) 1 d P B 1
H38 H 1.0603 0.6176 0.3563 0.040 Uiso 0.526(6) 1 calc PR B 1
C38A C 1.095(3) 0.5882(14) 0.3616(14) 0.034(3) Uani 0.474(6) 1 d P B 2
H38A H 1.0908 0.6154 0.3862 0.040 Uiso 0.474(6) 1 calc PR B 2
C39 C 1.0180(11) 0.5522(7) 0.3530(7) 0.034(2) Uani 0.526(6) 1 d P B 1
C39A C 1.0472(12) 0.5497(7) 0.3772(8) 0.034(2) Uani 0.474(6) 1 d P B 2
C40 C 1.0351(14) 0.5100(9) 0.3256(11) 0.026(2) Uani 0.526(6) 1 d PU B 1
C40A C 1.0553(16) 0.5070(10) 0.3409(13) 0.026(2) Uani 0.474(6) 1 d PU B 2
C41 C 0.9773(16) 0.4731(12) 0.343(2) 0.036(3) Uani 0.526(6) 1 d P B 1
H41 H 0.9936 0.4440 0.3309 0.043 Uiso 0.526(6) 1 calc PR B 1
C41A C 1.0047(18) 0.4681(14) 0.352(3) 0.036(3) Uani 0.474(6) 1 d P B 2
H41A H 1.0067 0.4409 0.3270 0.043 Uiso 0.474(6) 1 calc PR B 2
C42 C 0.9063(9) 0.4761(5) 0.3729(6) 0.050(2) Uani 0.526(6) 1 d P B 1
H42 H 0.8700 0.4508 0.3786 0.060 Uiso 0.526(6) 1 calc PR B 1
C42A C 0.9483(10) 0.4740(5) 0.4068(7) 0.050(2) Uani 0.474(6) 1 d P B 2
H42A H 0.9135 0.4494 0.4174 0.060 Uiso 0.474(6) 1 calc PR B 2
C43 C 0.8851(9) 0.5196(4) 0.3969(7) 0.063(3) Uani 0.526(6) 1 d P B 1
H43 H 0.8331 0.5231 0.4179 0.075 Uiso 0.526(6) 1 calc PR B 1
C43A C 0.9444(9) 0.5141(4) 0.4429(8) 0.063(3) Uani 0.474(6) 1 d P B 2
H43A H 0.9083 0.5160 0.4778 0.075 Uiso 0.474(6) 1 calc PR B 2
C44 C 0.9395(8) 0.5561(4) 0.3897(7) 0.052(2) Uani 0.526(6) 1 d P B 1
H44 H 0.9269 0.5840 0.4083 0.063 Uiso 0.526(6) 1 calc PR B 1
C44A C 0.9928(9) 0.5510(4) 0.4281(7) 0.052(2) Uani 0.474(6) 1 d P B 2
H44A H 0.9892 0.5780 0.4532 0.063 Uiso 0.474(6) 1 calc PR B 2
C45 C 0.8707(3) 0.33496(12) 0.1605(2) 0.0282(8) Uani 1 1 d . . .
C46 C 1.1986(3) 0.62782(12) 0.2915(2) 0.0302(8) Uani 1 1 d . B .
C47 C 0.6302(3) 0.32535(12) 0.3104(2) 0.0309(8) Uani 1 1 d . . .
C48 C 0.6606(3) 0.36917(12) 0.2936(2) 0.0327(8) Uani 1 1 d . . .
C49 C 0.6054(3) 0.40739(12) 0.2969(2) 0.0323(8) Uani 1 1 d . . .
C50 C 0.5175(3) 0.40243(13) 0.3201(2) 0.0338(9) Uani 1 1 d . . .
C51 C 0.4876(3) 0.35873(14) 0.3364(2) 0.0384(9) Uani 1 1 d . . .
C52 C 0.5456(3) 0.32107(13) 0.3315(2) 0.0387(10) Uani 1 1 d . . .
H52 H 0.5261 0.2925 0.3428 0.046 Uiso 1 1 calc R . .
C53 C 0.4587(3) 0.43978(14) 0.3277(2) 0.0406(10) Uani 1 1 d . . .
H53 H 0.4780 0.4689 0.3186 0.049 Uiso 1 1 calc R . .
C54 C 0.3739(3) 0.43398(16) 0.3482(3) 0.0534(12) Uani 1 1 d . . .
H54 H 0.3364 0.4592 0.3527 0.064 Uiso 1 1 calc R . .
C55 C 0.3427(4) 0.39094(18) 0.3624(3) 0.0630(14) Uani 1 1 d . . .
H55 H 0.2842 0.3873 0.3752 0.076 Uiso 1 1 calc R . .
C56 C 0.3990(3) 0.35427(16) 0.3573(3) 0.0569(13) Uani 1 1 d . . .
H56 H 0.3788 0.3256 0.3679 0.068 Uiso 1 1 calc R . .
C57 C 0.6371(3) 0.45326(12) 0.2748(2) 0.0339(9) Uani 1 1 d . . .
H57A H 0.6992 0.4497 0.2628 0.041 Uiso 1 1 calc R . .
H57B H 0.6490 0.4734 0.3182 0.041 Uiso 1 1 calc R . .
C58 C 0.5624(3) 0.47540(12) 0.2073(2) 0.0307(8) Uani 1 1 d . . .
C59 C 0.5207(3) 0.51673(12) 0.2153(2) 0.0298(8) Uani 1 1 d . . .
C60 C 0.4479(3) 0.53735(12) 0.1538(2) 0.0312(8) Uani 1 1 d . . .
C61 C 0.4173(3) 0.51511(13) 0.0860(2) 0.0381(9) Uani 1 1 d . . .
H61 H 0.3694 0.5285 0.0459 0.046 Uiso 1 1 calc R . .
C62 C 0.4559(3) 0.47237(13) 0.0746(2) 0.0381(9) Uani 1 1 d . . .
C63 C 0.5323(3) 0.45333(12) 0.1352(2) 0.0330(9) Uani 1 1 d . . .
C64 C 0.5773(3) 0.41291(13) 0.1190(3) 0.0425(10) Uani 1 1 d . . .
H64 H 0.6311 0.4007 0.1558 0.051 Uiso 1 1 calc R . .
C65 C 0.5429(4) 0.39188(15) 0.0506(3) 0.0535(12) Uani 1 1 d . . .
H65 H 0.5734 0.3653 0.0419 0.064 Uiso 1 1 calc R . .
C66 C 0.4636(4) 0.40901(16) -0.0065(3) 0.0563(13) Uani 1 1 d . . .
H66 H 0.4389 0.3932 -0.0518 0.068 Uiso 1 1 calc R . .
C67 C 0.4218(4) 0.44928(15) 0.0044(3) 0.0509(11) Uani 1 1 d . . .
H67 H 0.3706 0.4616 -0.0346 0.061 Uiso 1 1 calc R . .
C68 C 0.6852(3) 0.28370(12) 0.3012(2) 0.0293(8) Uani 1 1 d . . .
C69 C 0.4053(3) 0.58266(12) 0.1624(2) 0.0312(8) Uani 1 1 d . . .
C70 C 1.0546(3) 0.24971(16) 0.1702(3) 0.0480(11) Uani 1 1 d . . .
H70 H 1.0617 0.2802 0.1835 0.058 Uiso 1 1 calc R . .
C71 C 1.2302(4) 0.2492(2) 0.1848(4) 0.0763(17) Uani 1 1 d U . .
H71A H 1.2761 0.2318 0.2235 0.114 Uiso 1 1 calc R . .
H71B H 1.2264 0.2794 0.2031 0.114 Uiso 1 1 calc R . .
H71C H 1.2525 0.2504 0.1402 0.114 Uiso 1 1 calc R . .
C72 C 1.1269(5) 0.1811(2) 0.1449(5) 0.103(2) Uani 1 1 d U . .
H72A H 1.0684 0.1680 0.1529 0.155 Uiso 1 1 calc R . .
H72B H 1.1843 0.1654 0.1757 0.155 Uiso 1 1 calc R . .
H72C H 1.1238 0.1783 0.0923 0.155 Uiso 1 1 calc R . .
C73 C 0.8086(10) 0.1903(4) 0.0180(8) 0.099(4) Uani 0.50 1 d PDU . .
C74 C 0.8824(11) 0.1372(5) -0.0544(9) 0.115(5) Uani 0.50 1 d PDU . .
C75 C 0.9254(9) 0.2156(4) -0.0372(7) 0.084(4) Uani 0.50 1 d PDU . .
C76 C 0.3079(4) 0.3935(2) 0.7935(3) 0.0694(16) Uani 1 1 d . . .
H76 H 0.3475 0.4120 0.7735 0.083 Uiso 1 1 calc R . .
C77 C 0.1660(6) 0.3871(2) 0.8386(5) 0.130(3) Uani 1 1 d U . .
H77A H 0.1812 0.3928 0.8921 0.195 Uiso 1 1 calc R . .
H77B H 0.1741 0.3553 0.8304 0.195 Uiso 1 1 calc R . .
H77C H 0.0988 0.3958 0.8137 0.195 Uiso 1 1 calc R . .
C78 C 0.2105(5) 0.4606(2) 0.7982(5) 0.104(2) Uani 1 1 d U . .
H78A H 0.2305 0.4718 0.7558 0.156 Uiso 1 1 calc R . .
H78B H 0.2462 0.4765 0.8435 0.156 Uiso 1 1 calc R . .
H78C H 0.1407 0.4655 0.7888 0.156 Uiso 1 1 calc R . .
C79 C 0.6495(12) 0.3851(4) 0.5110(9) 0.242(7) Uiso 1 1 d D . .
H79 H 0.5964 0.3671 0.5133 0.291 Uiso 0.624(10) 1 calc PR A 1
H79A H 0.6769 0.3837 0.4708 0.291 Uiso 0.376(10) 1 calc PR A 2
C80 C 0.6980(6) 0.4608(3) 0.5008(5) 0.138(3) Uiso 1 1 d D . .
H80A H 0.7425 0.4750 0.5446 0.206 Uiso 1 1 calc R A .
H80B H 0.6549 0.4832 0.4705 0.206 Uiso 1 1 calc R . .
H80C H 0.7354 0.4466 0.4712 0.206 Uiso 1 1 calc R . .
C81 C 0.5690(8) 0.4339(4) 0.5630(6) 0.189(5) Uiso 1 1 d D . .
H81A H 0.6004 0.4339 0.6169 0.284 Uiso 1 1 calc R A .
H81B H 0.5211 0.4099 0.5501 0.284 Uiso 1 1 calc R . .
H81C H 0.5364 0.4624 0.5480 0.284 Uiso 1 1 calc R . .

loop_
_atom_site_aniso_label
_atom_site_aniso_U_11
_atom_site_aniso_U_22
_atom_site_aniso_U_33
_atom_site_aniso_U_23
_atom_site_aniso_U_13
_atom_site_aniso_U_12
Gd1 0.01702(8) 0.01555(8) 0.02807(9) 0.00327(7) 0.00154(6) -0.00162(6)
Gd2 0.01769(8) 0.01557(9) 0.03227(10) 0.00201(7) 0.00090(7) -0.00217(6)
O1 0.0180(12) 0.0484(17) 0.0570(19) 0.0052(15) -0.0001(12) -0.0074(12)
O1A 0.0620(19) 0.0380(17) 0.0359(17) -0.0007(13) -0.0148(14) -0.0154(15)
O2 0.0246(13) 0.0462(17) 0.0384(16) 0.0111(13) -0.0063(12) -0.0017(12)
O3 0.0273(14) 0.083(2) 0.0354(16) 0.0272(16) -0.0101(12) -0.0185(16)
O4 0.0189(12) 0.0384(16) 0.0544(18) -0.0155(14) -0.0005(12) 0.0046(12)
O6 0.0206(13) 0.0557(19) 0.0508(18) -0.0011(15) -0.0049(13) 0.0009(13)
O7 0.0373(14) 0.0235(13) 0.0379(15) 0.0062(12) 0.0019(12) -0.0103(12)
O8 0.0433(15) 0.0243(13) 0.0354(15) 0.0028(12) 0.0008(12) -0.0132(12)
O9 0.0458(17) 0.0201(14) 0.0499(18) 0.0042(13) 0.0021(14) -0.0119(14)
O10 0.062(2) 0.0267(15) 0.105(3) -0.0203(17) 0.059(2) -0.0173(15)
O11 0.0447(16) 0.0244(14) 0.0524(18) -0.0066(12) 0.0211(14) -0.0114(12)
O12 0.0535(18) 0.0165(13) 0.0492(18) -0.0063(12) 0.0124(14) -0.0035(12)
O13 0.0397(15) 0.0235(14) 0.0507(17) -0.0011(12) 0.0200(14) 0.0027(12)
O14 0.0545(18) 0.0175(13) 0.0439(17) 0.0049(12) 0.0135(14) 0.0022(12)
O15 0.0368(15) 0.0222(14) 0.088(2) 0.0105(15) 0.0359(16) 0.0067(12)
O16 0.0464(16) 0.0235(14) 0.0430(16) -0.0024(12) 0.0069(13) 0.0113(13)
O17 0.0400(15) 0.0216(13) 0.0471(17) -0.0047(12) 0.0017(13) 0.0088(12)
O18 0.0372(14) 0.0277(14) 0.0435(16) -0.0032(12) 0.0010(13) 0.0112(12)
O19 0.0494(16) 0.0306(15) 0.0369(15) -0.0004(12) 0.0120(13) -0.0067(13)
O20 0.0300(15) 0.051(2) 0.080(2) -0.0107(17) 0.0154(16) -0.0095(14)
O21 0.0283(14) 0.060(2) 0.067(2) -0.0103(17) 0.0221(15) -0.0058(14)
O22 0.063(2) 0.0356(16) 0.0402(17) 0.0016(13) 0.0146(15) 0.0073(15)
O23 0.053(2) 0.079(3) 0.108(3) 0.001(3) 0.018(2) 0.022(2)
N1 0.0335(18) 0.058(2) 0.059(2) 0.004(2) 0.0202(18) 0.0035(18)
N2 0.085(6) 0.127(7) 0.063(6) 0.013(6) 0.017(5) -0.003(6)
N3 0.044(2) 0.057(3) 0.091(3) 0.026(2) 0.025(2) 0.012(2)
C1 0.0178(16) 0.035(2) 0.031(2) 0.0018(16) -0.0034(15) -0.0047(15)
C2 0.0230(17) 0.039(2) 0.0266(19) 0.0053(16) -0.0023(15) -0.0080(16)
C3 0.0187(16) 0.034(2) 0.0250(18) 0.0007(15) 0.0018(14) -0.0053(15)
C4 0.0214(16) 0.0286(19) 0.0270(18) -0.0040(15) 0.0015(14) -0.0027(15)
C5 0.0263(18) 0.033(2) 0.029(2) 0.0007(16) 0.0031(15) -0.0020(16)
C6 0.0233(17) 0.032(2) 0.037(2) 0.0037(17) 0.0063(16) -0.0066(16)
C7 0.040(2) 0.043(2) 0.038(2) 0.0105(19) 0.0102(19) -0.0064(19)
C8 0.049(3) 0.050(3) 0.038(2) 0.018(2) 0.003(2) 0.001(2)
C9 0.034(2) 0.048(3) 0.040(2) 0.008(2) -0.0069(18) 0.008(2)
C10 0.0235(17) 0.034(2) 0.037(2) 0.0020(17) 0.0031(16) 0.0008(16)
C11 0.0184(16) 0.043(2) 0.0248(18) -0.0004(16) 0.0011(14) -0.0075(16)
C12 0.0168(15) 0.0310(19) 0.0293(19) 0.0043(15) 0.0040(14) -0.0048(15)
C13 0.0188(16) 0.0254(18) 0.0298(19) -0.0009(15) 0.0030(14) -0.0020(14)
C14 0.0231(17) 0.033(2) 0.0255(19) 0.0019(15) -0.0008(14) -0.0046(16)
C15 0.038(2) 0.032(2) 0.038(2) -0.0064(17) 0.0084(18) -0.0036(18)
C16 0.035(2) 0.033(2) 0.049(3) 0.0010(19) 0.0190(19) 0.0030(18)
C17 0.0232(17) 0.031(2) 0.033(2) 0.0082(16) 0.0079(15) 0.0002(16)
C18 0.0249(19) 0.048(3) 0.057(3) 0.016(2) 0.0084(19) 0.0060(19)
C19 0.035(2) 0.067(4) 0.089(4) 0.030(3) 0.024(3) 0.023(3)
C20 0.056(3) 0.047(3) 0.109(5) 0.015(3) 0.043(3) 0.025(3)
C21 0.060(3) 0.039(3) 0.081(4) -0.009(2) 0.037(3) 0.006(2)
C22 0.0211(17) 0.034(2) 0.039(2) -0.0037(18) -0.0017(16) -0.0047(16)
C23 0.0259(18) 0.032(2) 0.032(2) 0.0055(17) -0.0045(16) -0.0125(17)
C24 0.0306(18) 0.0174(17) 0.038(2) -0.0021(15) 0.0142(16) -0.0048(15)
C25 0.0325(19) 0.0185(17) 0.036(2) 0.0002(15) 0.0118(16) -0.0030(15)
C26 0.0330(19) 0.0191(17) 0.039(2) -0.0070(15) 0.0176(17) -0.0051(15)
C27 0.040(2) 0.0198(18) 0.044(2) -0.0004(16) 0.0213(18) -0.0019(16)
C28 0.040(2) 0.0234(19) 0.042(2) 0.0054(17) 0.0158(18) -0.0002(17)
C29 0.0325(19) 0.028(2) 0.039(2) 0.0013(17) 0.0074(17) -0.0027(17)
C30 0.057(3) 0.0220(19) 0.052(3) -0.0026(18) 0.024(2) -0.0078(19)
C31 0.074(3) 0.022(2) 0.063(3) 0.009(2) 0.030(3) -0.003(2)
C32 0.066(3) 0.035(2) 0.062(3) 0.017(2) 0.019(3) 0.009(2)
C33 0.043(2) 0.039(2) 0.054(3) 0.010(2) 0.012(2) 0.001(2)
C34 0.0304(19) 0.0201(18) 0.051(2) -0.0062(17) 0.0140(18) -0.0040(16)
C35 0.0297(18) 0.0186(18) 0.042(2) -0.0040(16) 0.0105(16) -0.0040(15)
C36 0.0313(19) 0.0210(18) 0.044(2) -0.0047(16) 0.0132(17) -0.0040(16)
C37 0.0347(19) 0.0215(18) 0.034(2) -0.0055(15) 0.0082(16) -0.0020(16)
C38 0.048(11) 0.023(2) 0.027(11) -0.009(8) 0.007(8) -0.004(6)
C38A 0.048(11) 0.023(2) 0.027(11) -0.009(8) 0.007(8) -0.004(6)
C39 0.041(8) 0.031(3) 0.028(8) 0.000(6) 0.008(5) -0.003(6)
C39A 0.041(8) 0.031(3) 0.028(8) 0.000(6) 0.008(5) -0.003(6)
C40 0.026(6) 0.022(3) 0.025(6) 0.004(4) -0.001(5) 0.001(4)
C40A 0.026(6) 0.022(3) 0.025(6) 0.004(4) -0.001(5) 0.001(4)
C41 0.033(11) 0.021(7) 0.059(9) 0.006(5) 0.022(11) 0.007(8)
C41A 0.033(11) 0.021(7) 0.059(9) 0.006(5) 0.022(11) 0.007(8)
C42 0.065(8) 0.042(3) 0.052(7) 0.002(6) 0.030(5) -0.017(6)
C42A 0.065(8) 0.042(3) 0.052(7) 0.002(6) 0.030(5) -0.017(6)
C43 0.074(7) 0.055(4) 0.082(8) -0.006(6) 0.059(5) -0.010(6)
C43A 0.074(7) 0.055(4) 0.082(8) -0.006(6) 0.059(5) -0.010(6)
C44 0.064(6) 0.036(3) 0.072(7) -0.010(5) 0.043(5) -0.002(5)
C44A 0.064(6) 0.036(3) 0.072(7) -0.010(5) 0.043(5) -0.002(5)
C45 0.0319(19) 0.0202(18) 0.034(2) -0.0016(15) 0.0118(16) -0.0044(15)
C46 0.0318(19) 0.0153(17) 0.037(2) -0.0013(15) 0.0007(17) -0.0030(15)
C47 0.040(2) 0.0170(17) 0.040(2) 0.0037(15) 0.0166(17) 0.0026(16)
C48 0.0328(19) 0.0236(19) 0.046(2) 0.0027(17) 0.0185(18) 0.0028(16)
C49 0.0332(19) 0.0225(19) 0.042(2) 0.0044(16) 0.0129(17) 0.0059(16)
C50 0.035(2) 0.029(2) 0.038(2) 0.0057(17) 0.0121(17) 0.0080(17)
C51 0.038(2) 0.035(2) 0.048(2) 0.0102(19) 0.0210(19) 0.0042(18)
C52 0.041(2) 0.025(2) 0.054(3) 0.0122(18) 0.020(2) -0.0004(18)
C53 0.042(2) 0.032(2) 0.054(3) 0.0084(19) 0.023(2) 0.0093(19)
C54 0.050(3) 0.051(3) 0.070(3) 0.010(2) 0.033(3) 0.018(2)
C55 0.050(3) 0.068(4) 0.087(4) 0.020(3) 0.045(3) 0.012(3)
C56 0.054(3) 0.047(3) 0.084(4) 0.022(3) 0.042(3) 0.007(2)
C57 0.0333(19) 0.0198(18) 0.050(2) 0.0033(17) 0.0139(18) 0.0046(16)
C58 0.0303(18) 0.0175(17) 0.047(2) 0.0027(16) 0.0153(17) 0.0021(15)
C59 0.0300(18) 0.0186(17) 0.039(2) -0.0020(16) 0.0083(16) 0.0003(15)
C60 0.0290(18) 0.0214(18) 0.043(2) -0.0005(16) 0.0101(17) 0.0030(15)
C61 0.037(2) 0.030(2) 0.045(2) -0.0017(18) 0.0077(18) 0.0064(18)
C62 0.045(2) 0.028(2) 0.044(2) -0.0063(18) 0.016(2) 0.0011(18)
C63 0.036(2) 0.0185(18) 0.051(2) -0.0012(17) 0.0217(19) 0.0010(16)
C64 0.054(3) 0.024(2) 0.057(3) 0.0018(19) 0.028(2) 0.0050(19)
C65 0.073(3) 0.030(2) 0.068(3) -0.011(2) 0.037(3) 0.005(2)
C66 0.071(3) 0.043(3) 0.055(3) -0.021(2) 0.019(3) -0.006(3)
C67 0.058(3) 0.041(3) 0.053(3) -0.009(2) 0.014(2) 0.005(2)
C68 0.0309(19) 0.0198(18) 0.032(2) -0.0012(15) 0.0007(16) 0.0005(15)
C69 0.0287(18) 0.0201(18) 0.044(2) 0.0017(17) 0.0099(17) 0.0026(16)
C70 0.041(2) 0.045(3) 0.061(3) 0.005(2) 0.021(2) 0.001(2)
C71 0.036(3) 0.094(4) 0.101(5) 0.018(4) 0.025(3) -0.006(3)
C72 0.069(4) 0.085(5) 0.155(7) -0.033(5) 0.033(4) 0.016(4)
C73 0.100(6) 0.100(6) 0.091(6) -0.006(4) 0.016(4) 0.010(5)
C74 0.099(9) 0.131(11) 0.110(10) -0.034(9) 0.020(8) 0.061(9)
C75 0.082(8) 0.093(8) 0.093(8) 0.039(7) 0.048(7) -0.014(7)
C76 0.039(3) 0.084(4) 0.081(4) 0.006(3) 0.013(3) -0.009(3)
C77 0.143(7) 0.093(5) 0.202(8) 0.056(5) 0.126(7) 0.032(5)
C78 0.079(4) 0.062(4) 0.170(7) 0.026(4) 0.035(5) 0.000(3)

loop_
_atom_type_symbol
_atom_type_description
_atom_type_scat_dispersion_real
_atom_type_scat_dispersion_imag
_atom_type_scat_source
C C 0.0033 0.0016 'International Tables Vol C Tables 4.2.6.8 and 6.1.1.4'
H H 0.0000 0.0000 'International Tables Vol C Tables 4.2.6.8 and 6.1.1.4'
Gd Gd -0.1653 3.9035 'International Tables Vol C Tables 4.2.6.8 and 6.1.1.4'
N N 0.0061 0.0033 'International Tables Vol C Tables 4.2.6.8 and 6.1.1.4'
O O 0.0106 0.0060 'International Tables Vol C Tables 4.2.6.8 and 6.1.1.4'

loop_
_geom_angle_atom_site_label_1
_geom_angle_atom_site_label_2
_geom_angle_atom_site_label_3
_geom_angle
_geom_angle_site_symmetry_1
_geom_angle_site_symmetry_3
O2 Gd1 O6 132.41(10) . 4_465
O2 Gd1 O7 78.57(9) . .
O2 Gd1 O8 130.68(9) . .
O2 Gd1 O12 75.30(10) . 2_745
O2 Gd1 O13 76.19(10) . .
O2 Gd1 O21 79.85(10) . .
O2 Gd1 O22 142.09(10) . .
O2 Gd1 C45 104.86(10) . .
O6 Gd1 O7 125.13(9) 4_465 .
O6 Gd1 O8 81.59(10) 4_465 .
O6 Gd1 O22 70.56(10) 4_465 .
O6 Gd1 C45 104.32(10) 4_465 .
O7 Gd1 C45 26.33(9) . .
O8 Gd1 O7 52.41(8) . .
O8 Gd1 O22 74.64(9) . .
O8 Gd1 C45 26.12(9) . .
O12 Gd1 O6 88.42(10) 2_745 4_465
O12 Gd1 O7 146.30(9) 2_745 .
O12 Gd1 O8 150.74(9) 2_745 .
O12 Gd1 O13 121.62(9) 2_745 .
O12 Gd1 O21 82.59(10) 2_745 .
O12 Gd1 O22 76.11(9) 2_745 .
O12 Gd1 C45 160.73(10) 2_745 .
O13 Gd1 O6 75.30(10) . 4_465
O13 Gd1 O7 70.98(9) . .
O13 Gd1 O8 82.37(9) . .
O13 Gd1 O22 141.01(10) . .
O13 Gd1 C45 76.25(9) . .
O21 Gd1 O6 142.78(11) . 4_465
O21 Gd1 O7 72.10(10) . .
O21 Gd1 O8 88.88(10) . .
O21 Gd1 O13 139.09(10) . .
O21 Gd1 O22 72.22(11) . .
O21 Gd1 C45 78.53(11) . .
O22 Gd1 O7 115.04(9) . .
O22 Gd1 C45 94.31(10) . .
O1 Gd2 O11 72.97(10) . 2_745
O1 Gd2 O17 136.22(9) . 2_645
O1 Gd2 O18 97.35(9) . 2_645
O1 Gd2 O19 75.04(10) . .
O1 Gd2 O20 144.59(11) . .
O1 Gd2 C69 118.39(10) . 2_645
O1A Gd2 O1 111.47(11) 4_465 .
O1A Gd2 O11 74.44(10) 4_465 2_745
O1A Gd2 O14 75.08(10) 4_465 .
O1A Gd2 O17 83.61(10) 4_465 2_645
O1A Gd2 O18 135.63(10) 4_465 2_645
O1A Gd2 O19 142.69(10) 4_465 .
O1A Gd2 O20 89.44(11) 4_465 .
O1A Gd2 C69 110.05(11) 4_465 2_645
O11 Gd2 O17 72.25(9) 2_745 2_645
O11 Gd2 O18 83.23(9) 2_745 2_645
O11 Gd2 O19 138.83(9) 2_745 .
O11 Gd2 O20 142.01(10) 2_745 .
O11 Gd2 C69 76.81(10) 2_745 2_645
O14 Gd2 O1 81.22(10) . .
O14 Gd2 O11 128.68(9) . 2_745
O14 Gd2 O17 142.19(9) . 2_645
O14 Gd2 O18 144.64(9) . 2_645
O14 Gd2 O19 69.64(9) . .
O14 Gd2 O20 76.94(10) . .
O14 Gd2 C69 153.32(10) . 2_645
O17 Gd2 C69 26.73(9) 2_645 2_645
O18 Gd2 O17 52.89(9) 2_645 2_645
O18 Gd2 O19 75.85(9) 2_645 .
O18 Gd2 O20 85.19(10) 2_645 .
O18 Gd2 C69 26.16(10) 2_645 2_645
O19 Gd2 O17 117.98(9) . 2_645
O19 Gd2 C69 96.73(10) . 2_645
O20 Gd2 O17 71.91(10) . 2_645
O20 Gd2 O19 71.38(10) . .
O20 Gd2 C69 76.95(10) . 2_645
C22 O1 Gd2 139.8(3) . .
C23 O1A Gd2 171.4(3) . 4_666
C22 O2 Gd1 150.0(2) . .
C2 O3 H3 109.5 . .
C13 O4 H4 109.5 . .
C23 O6 Gd1 118.5(2) . 4_666
C45 O7 Gd1 93.0(2) . .
C45 O8 Gd1 95.0(2) . .
C25 O9 H9 106(4) . .
C36 O10 H10 109.5 . .
C46 O11 Gd2 139.6(2) . 2_755
C46 O12 Gd1 148.9(3) . 2_755
C68 O13 Gd1 144.8(2) . .
C68 O14 Gd2 141.4(3) . .
C48 O15 H15 109.5 . .
C59 O16 H16 109.5 . .
C69 O17 Gd2 91.3(2) . 2_655
C69 O18 Gd2 95.8(2) . 2_655
Gd2 O19 H19A 113.9 . .
Gd2 O19 H19B 114.2 . .
H19A O19 H19B 104.5 . .
Gd2 O20 H20A 110.7 . .
Gd2 O20 H20B 110.3 . .
H20A O20 H20B 108.2 . .
C70 O21 Gd1 143.4(3) . .
C73 O22 Gd1 126.5(7) . .
C70 N1 C71 122.7(4) . .
C70 N1 C72 120.2(4) . .
C72 N1 C71 117.1(4) . .
C73 N2 C74 128.4(11) . .
C73 N2 C75 115.5(11) . .
C75 N2 C74 116.0(12) . .
C76 N3 C77 120.8(5) . .
C76 N3 C78 123.6(5) . .
C77 N3 C78 115.5(5) . .
C79 N4 C80 120.2(11) . .
C79 N4 C81 111.5(11) . .
C81 N4 C80 128.3(8) . .
C2 C1 C22 122.2(3) . .
C6 C1 C2 118.3(3) . .
C6 C1 C22 119.5(3) . .
O3 C2 C1 119.7(3) . .
O3 C2 C3 118.1(3) . .
C3 C2 C1 122.2(3) . .
C2 C3 C4 118.9(3) . .
C2 C3 C11 120.2(3) . .
C4 C3 C11 120.8(3) . .
C3 C4 C5 119.6(3) . .
C10 C4 C3 123.6(3) . .
C10 C4 C5 116.8(3) . .
C6 C5 C4 118.7(3) . .
C7 C5 C4 119.6(3) . .
C7 C5 C6 121.5(3) . .
C1 C6 C5 122.0(3) . .
C1 C6 H6 119.0 . .
C5 C6 H6 119.0 . .
C5 C7 H7 119.3 . .
C8 C7 C5 121.3(4) . .
C8 C7 H7 119.3 . .
C7 C8 H8 120.2 . .
C7 C8 C9 119.7(4) . .
C9 C8 H8 120.2 . .
C8 C9 H9A 119.6 . .
C10 C9 C8 120.9(4) . .
C10 C9 H9A 119.6 . .
C4 C10 H10A 119.2 . .
C9 C10 C4 121.7(4) . .
C9 C10 H10A 119.2 . .
C3 C11 H11A 108.7 . .
C3 C11 H11B 108.7 . .
H11A C11 H11B 107.6 . .
C12 C11 C3 114.2(3) . .
C12 C11 H11A 108.7 . .
C12 C11 H11B 108.7 . .
C13 C12 C11 120.1(3) . .
C13 C12 C17 118.2(3) . .
C17 C12 C11 121.6(3) . .
O4 C13 C12 118.5(3) . .
O4 C13 C14 120.9(3) . .
C12 C13 C14 120.5(3) . .
C13 C14 C23 121.4(3) . .
C15 C14 C13 119.5(3) . .
C15 C14 C23 119.1(3) . .
C14 C15 H15A 119.3 . .
C14 C15 C16 121.4(4) . .
C16 C15 H15A 119.3 . .
C15 C16 C17 119.0(4) . .
C15 C16 C21 121.6(4) . .
C17 C16 C21 119.4(4) . .
C16 C17 C12 120.3(3) . .
C16 C17 C18 118.0(4) . .
C18 C17 C12 121.6(4) . .
C17 C18 H18 119.8 . .
C19 C18 C17 120.4(5) . .
C19 C18 H18 119.8 . .
C18 C19 H19 119.4 . .
C18 C19 C20 121.1(4) . .
C20 C19 H19 119.4 . .
C19 C20 H20 119.8 . .
C21 C20 C19 120.4(5) . .
C21 C20 H20 119.8 . .
C16 C21 H21 119.7 . .
C20 C21 C16 120.5(5) . .
C20 C21 H21 119.7 . .
O1 C22 O2 123.9(3) . .
O1 C22 C1 119.1(3) . .
O2 C22 C1 116.9(3) . .
O1A C23 O6 122.2(4) . .
O1A C23 C14 119.9(4) . .
O6 C23 C14 117.9(3) . .
C25 C24 C45 120.6(3) . .
C29 C24 C25 119.1(3) . .
C29 C24 C45 120.2(3) . .
O9 C25 C24 120.2(3) . .
O9 C25 C26 118.6(3) . .
C26 C25 C24 121.2(3) . .
C25 C26 C27 119.0(3) . .
C25 C26 C34 119.0(3) . .
C27 C26 C34 121.9(3) . .
C26 C27 C28 119.6(3) . .
C30 C27 C26 123.8(4) . .
C30 C27 C28 116.7(4) . .
C29 C28 C27 119.2(4) . .
C29 C28 C33 121.3(4) . .
C33 C28 C27 119.4(4) . .
C24 C29 C28 121.8(4) . .
C24 C29 H29 119.1 . .
C28 C29 H29 119.1 . .
C27 C30 H30 119.1 . .
C31 C30 C27 121.8(4) . .
C31 C30 H30 119.1 . .
C30 C31 H31 119.5 . .
C30 C31 C32 120.9(4) . .
C32 C31 H31 119.5 . .
C31 C32 H32 120.3 . .
C33 C32 C31 119.4(4) . .
C33 C32 H32 120.3 . .
C28 C33 H33 119.2 . .
C32 C33 C28 121.6(4) . .
C32 C33 H33 119.2 . .
C26 C34 H34A 108.4 . .
C26 C34 H34B 108.4 . .
H34A C34 H34B 107.5 . .
C35 C34 C26 115.5(3) . .
C35 C34 H34A 108.4 . .
C35 C34 H34B 108.4 . .
C36 C35 C34 119.9(3) . .
C36 C35 C40 119.2(11) . .
C36 C35 C40A 118.8(12) . .
C40 C35 C34 120.4(10) . .
C40A C35 C34 120.8(12) . .
O10 C36 C35 117.9(3) . .
O10 C36 C37 120.2(3) . .
C35 C36 C37 121.9(3) . .
C36 C37 C46 122.2(3) . .
C38 C37 C36 116.4(15) . .
C38 C37 C46 120.3(16) . .
C38A C37 C36 118.5(17) . .
C38A C37 C46 119.0(17) . .
C37 C38 H38 117.7 . .
C37 C38 C39 125(3) . .
C39 C38 H38 117.7 . .
C37 C38A H38A 120.1 . .
C39A C38A C37 120(3) . .
C39A C38A H38A 120.1 . .
C38 C39 C44 124(2) . .
C40 C39 C38 118(2) . .
C40 C39 C44 118.3(17) . .
C38A C39A C40A 121(2) . .
C44A C39A C38A 121(2) . .
C44A C39A C40A 118.3(19) . .
C35 C40 C41 125(2) . .
C39 C40 C35 119.8(19) . .
C39 C40 C41 115(2) . .
C35 C40A C39A 119(2) . .
C41A C40A C35 118(3) . .
C41A C40A C39A 122(3) . .
C40 C41 H41 116.5 . .
C42 C41 C40 127(3) . .
C42 C41 H41 116.5 . .
C40A C41A H41A 123.0 . .
C40A C41A C42A 114(3) . .
C42A C41A H41A 123.0 . .
C41 C42 H42 121.3 . .
C41 C42 C43 117(2) . .
C43 C42 H42 121.3 . .
C41A C42A H42A 118.5 . .
C43A C42A C41A 123(2) . .
C43A C42A H42A 118.5 . .
C42 C43 H43 119.6 . .
C44 C43 C42 120.8(10) . .
C44 C43 H43 119.6 . .
C42A C43A H43A 119.9 . .
C44A C43A C42A 120.3(11) . .
C44A C43A H43A 119.9 . .
C39 C44 H44 119.6 . .
C43 C44 C39 120.9(12) . .
C43 C44 H44 119.6 . .
C39A C44A H44A 119.0 . .
C43A C44A C39A 122.0(14) . .
C43A C44A H44A 119.0 . .
O7 C45 Gd1 60.69(17) . .
O7 C45 C24 119.7(3) . .
O8 C45 Gd1 58.93(18) . .
O8 C45 O7 119.5(3) . .
O8 C45 C24 120.8(3) . .
C24 C45 Gd1 176.0(2) . .
O11 C46 C37 116.7(3) . .
O12 C46 O11 124.2(3) . .
O12 C46 C37 119.1(3) . .
C48 C47 C68 121.6(3) . .
C52 C47 C48 119.3(3) . .
C52 C47 C68 119.0(3) . .
O15 C48 C47 119.9(3) . .
O15 C48 C49 118.6(3) . .
C49 C48 C47 121.5(3) . .
C48 C49 C50 118.5(3) . .
C48 C49 C57 120.2(3) . .
C50 C49 C57 121.3(3) . .
C51 C50 C49 119.6(3) . .
C53 C50 C49 122.4(3) . .
C53 C50 C51 118.0(3) . .
C50 C51 C56 118.9(4) . .
C52 C51 C50 119.5(3) . .
C52 C51 C56 121.5(4) . .
C47 C52 C51 121.5(3) . .
C47 C52 H52 119.3 . .
C51 C52 H52 119.3 . .
C50 C53 H53 119.4 . .
C54 C53 C50 121.2(4) . .
C54 C53 H53 119.4 . .
C53 C54 H54 119.5 . .
C53 C54 C55 121.1(4) . .
C55 C54 H54 119.5 . .
C54 C55 H55 120.4 . .
C56 C55 C54 119.3(4) . .
C56 C55 H55 120.4 . .
C51 C56 H56 119.2 . .
C55 C56 C51 121.5(4) . .
C55 C56 H56 119.2 . .
C49 C57 H57A 108.7 . .
C49 C57 H57B 108.7 . .
C49 C57 C58 114.4(3) . .
H57A C57 H57B 107.6 . .
C58 C57 H57A 108.7 . .
C58 C57 H57B 108.7 . .
C59 C58 C57 120.6(3) . .
C59 C58 C63 118.8(3) . .
C63 C58 C57 120.6(3) . .
O16 C59 C58 118.4(3) . .
O16 C59 C60 120.0(3) . .
C58 C59 C60 121.6(3) . .
C59 C60 C69 121.2(3) . .
C61 C60 C59 118.9(3) . .
C61 C60 C69 119.9(3) . .
C60 C61 H61 118.9 . .
C60 C61 C62 122.2(4) . .
C62 C61 H61 118.9 . .
C61 C62 C63 118.3(4) . .
C67 C62 C61 121.5(4) . .
C67 C62 C63 120.2(4) . .
C62 C63 C58 120.0(3) . .
C62 C63 C64 116.8(4) . .
C64 C63 C58 123.2(4) . .
C63 C64 H64 119.4 . .
C65 C64 C63 121.1(4) . .
C65 C64 H64 119.4 . .
C64 C65 H65 119.2 . .
C64 C65 C66 121.6(4) . .
C66 C65 H65 119.2 . .
C65 C66 H66 120.2 . .
C67 C66 C65 119.6(4) . .
C67 C66 H66 120.2 . .
C62 C67 H67 119.8 . .
C66 C67 C62 120.4(5) . .
C66 C67 H67 119.8 . .
O13 C68 C47 117.9(3) . .
O14 C68 O13 123.7(3) . .
O14 C68 C47 118.3(3) . .
O17 C69 Gd2 62.00(18) . 2_655
O17 C69 C60 119.1(3) . .
O18 C69 Gd2 58.04(18) . 2_655
O18 C69 O17 120.0(3) . .
O18 C69 C60 120.9(3) . .
C60 C69 Gd2 177.7(3) . 2_655
O21 C70 N1 125.3(4) . .
O21 C70 H70 117.4 . .
N1 C70 H70 117.4 . .
N1 C71 H71A 109.5 . .
N1 C71 H71B 109.5 . .
N1 C71 H71C 109.5 . .
H71A C71 H71B 109.5 . .
H71A C71 H71C 109.5 . .
H71B C71 H71C 109.5 . .
N1 C72 H72A 109.5 . .
N1 C72 H72B 109.5 . .
N1 C72 H72C 109.5 . .
H72A C72 H72B 109.5 . .
H72A C72 H72C 109.5 . .
H72B C72 H72C 109.5 . .
O22 C73 N2 135.0(13) . .
O23 C76 N3 126.6(5) . .
O23 C76 H76 116.7 . .
N3 C76 H76 116.7 . .
N3 C77 H77A 109.5 . .
N3 C77 H77B 109.5 . .
N3 C77 H77C 109.5 . .
H77A C77 H77B 109.5 . .
H77A C77 H77C 109.5 . .
H77B C77 H77C 109.5 . .
N3 C78 H78A 109.5 . .
N3 C78 H78B 109.5 . .
N3 C78 H78C 109.5 . .
H78A C78 H78B 109.5 . .
H78A C78 H78C 109.5 . .
H78B C78 H78C 109.5 . .
O24 C79 N4 131.3(15) . .
O24 C79 H79 114.4 . .
O24A C79 O24 76.9(12) . .
O24A C79 N4 145.9(17) . .
O24A C79 H79A 107.1 . .
N4 C79 H79 114.4 . .
N4 C79 H79A 107.1 . .
H79 C79 H79A 122.6 . .
N4 C80 H80A 109.5 . .
N4 C80 H80B 109.5 . .
N4 C80 H80C 109.5 . .
H80A C80 H80B 109.5 . .
H80A C80 H80C 109.5 . .
H80B C80 H80C 109.5 . .
N4 C81 H81A 109.5 . .
N4 C81 H81B 109.5 . .
N4 C81 H81C 109.5 . .
H81A C81 H81B 109.5 . .
H81A C81 H81C 109.5 . .
H81B C81 H81C 109.5 . .

loop_
_geom_bond_atom_site_label_1
_geom_bond_atom_site_label_2
_geom_bond_distance
_geom_bond_site_symmetry_2
Gd1 O2 2.341(3) .
Gd1 O6 2.382(3) 4_465
Gd1 O7 2.497(2) .
Gd1 O8 2.459(2) .
Gd1 O12 2.349(2) 2_745
Gd1 O13 2.377(3) .
Gd1 O21 2.375(3) .
Gd1 O22 2.485(3) .
Gd1 C45 2.860(3) .
Gd2 O1 2.364(2) .
Gd2 O1A 2.319(3) 4_465
Gd2 O11 2.372(3) 2_745
Gd2 O14 2.325(2) .
Gd2 O17 2.511(2) 2_645
Gd2 O18 2.425(3) 2_645
Gd2 O19 2.470(3) .
Gd2 O20 2.453(3) .
Gd2 C69 2.843(4) 2_645
O1 C22 1.250(4) .
O1A Gd2 2.319(3) 4_666
O1A C23 1.244(5) .
O2 C22 1.272(5) .
O3 H3 0.8200 .
O3 C2 1.359(4) .
O4 H4 0.8200 .
O4 C13 1.361(4) .
O6 Gd1 2.382(2) 4_666
O6 C23 1.266(5) .
O7 C45 1.270(4) .
O8 C45 1.264(4) .
O9 H9 0.74(5) .
O9 C25 1.361(4) .
O10 H10 0.8200 .
O10 C36 1.354(4) .
O11 Gd2 2.372(3) 2_755
O11 C46 1.268(4) .
O12 Gd1 2.349(2) 2_755
O12 C46 1.245(4) .
O13 C68 1.272(4) .
O14 C68 1.248(4) .
O15 H15 0.8200 .
O15 C48 1.370(4) .
O16 H16 0.8200 .
O16 C59 1.366(4) .
O17 Gd2 2.511(2) 2_655
O17 C69 1.279(4) .
O18 Gd2 2.425(3) 2_655
O18 C69 1.260(4) .
O19 H19A 0.9606 .
O19 H19B 0.9620 .
O20 H20A 0.8759 .
O20 H20B 0.8751 .
O21 C70 1.246(5) .
O22 C73 1.167(8) .
O23 C76 1.217(6) .
O24 C79 1.196(9) .
O24A C79 1.161(9) .
N1 C70 1.299(5) .
N1 C71 1.452(6) .
N1 C72 1.440(7) .
N2 C73 1.326(9) .
N2 C74 1.425(9) .
N2 C75 1.392(8) .
N3 C76 1.309(7) .
N3 C77 1.438(7) .
N3 C78 1.443(7) .
N4 C79 1.286(8) .
N4 C80 1.433(7) .
N4 C81 1.394(7) .
C1 C2 1.431(5) .
C1 C6 1.371(5) .
C1 C22 1.506(5) .
C2 C3 1.378(5) .
C3 C4 1.421(5) .
C3 C11 1.526(5) .
C4 C5 1.435(5) .
C4 C10 1.418(5) .
C5 C6 1.411(5) .
C5 C7 1.405(5) .
C6 H6 0.9300 .
C7 H7 0.9300 .
C7 C8 1.359(6) .
C8 H8 0.9300 .
C8 C9 1.398(6) .
C9 H9A 0.9300 .
C9 C10 1.361(5) .
C10 H10A 0.9300 .
C11 H11A 0.9700 .
C11 H11B 0.9700 .
C11 C12 1.521(5) .
C12 C13 1.388(4) .
C12 C17 1.426(5) .
C13 C14 1.429(5) .
C14 C15 1.364(5) .
C14 C23 1.489(5) .
C15 H15A 0.9300 .
C15 C16 1.401(5) .
C16 C17 1.413(5) .
C16 C21 1.417(6) .
C17 C18 1.423(5) .
C18 H18 0.9300 .
C18 C19 1.366(6) .
C19 H19 0.9300 .
C19 C20 1.381(7) .
C20 H20 0.9300 .
C20 C21 1.361(7) .
C21 H21 0.9300 .
C24 C25 1.436(5) .
C24 C29 1.367(5) .
C24 C45 1.487(5) .
C25 C26 1.383(5) .
C26 C27 1.428(5) .
C26 C34 1.525(5) .
C27 C28 1.431(5) .
C27 C30 1.418(5) .
C28 C29 1.398(5) .
C28 C33 1.411(6) .
C29 H29 0.9300 .
C30 H30 0.9300 .
C30 C31 1.357(6) .
C31 H31 0.9300 .
C31 C32 1.400(7) .
C32 H32 0.9300 .
C32 C33 1.353(6) .
C33 H33 0.9300 .
C34 H34A 0.9700 .
C34 H34B 0.9700 .
C34 C35 1.519(5) .
C35 C36 1.378(5) .
C35 C40 1.43(2) .
C35 C40A 1.41(3) .
C36 C37 1.426(5) .
C37 C38 1.35(4) .
C37 C38A 1.41(4) .
C37 C46 1.497(5) .
C38 H38 0.9300 .
C38 C39 1.41(4) .
C38A H38A 0.9300 .
C38A C39A 1.39(5) .
C39 C40 1.39(3) .
C39 C44 1.46(2) .
C39A C40A 1.45(4) .
C39A C44A 1.37(2) .
C40 C41 1.45(5) .
C40A C41A 1.40(5) .
C41 H41 0.9300 .
C41 C42 1.28(4) .
C41A H41A 0.9300 .
C41A C42A 1.47(5) .
C42 H42 0.9300 .
C42 C43 1.418(17) .
C42A H42A 0.9300 .
C42A C43A 1.364(19) .
C43 H43 0.9300 .
C43 C44 1.350(14) .
C43A H43A 0.9300 .
C43A C44A 1.356(16) .
C44 H44 0.9300 .
C44A H44A 0.9300 .
C47 C48 1.424(5) .
C47 C52 1.366(5) .
C47 C68 1.490(5) .
C48 C49 1.382(5) .
C49 C50 1.433(5) .
C49 C57 1.518(5) .
C50 C51 1.416(5) .
C50 C53 1.412(5) .
C51 C52 1.399(5) .
C51 C56 1.419(6) .
C52 H52 0.9300 .
C53 H53 0.9300 .
C53 C54 1.367(6) .
C54 H54 0.9300 .
C54 C55 1.394(7) .
C55 H55 0.9300 .
C55 C56 1.361(6) .
C56 H56 0.9300 .
C57 H57A 0.9700 .
C57 H57B 0.9700 .
C57 C58 1.520(5) .
C58 C59 1.380(5) .
C58 C63 1.426(5) .
C59 C60 1.423(5) .
C60 C61 1.362(5) .
C60 C69 1.494(5) .
C61 H61 0.9300 .
C61 C62 1.414(5) .
C62 C63 1.420(6) .
C62 C67 1.413(6) .
C63 C64 1.423(5) .
C64 H64 0.9300 .
C64 C65 1.357(6) .
C65 H65 0.9300 .
C65 C66 1.387(7) .
C66 H66 0.9300 .
C66 C67 1.367(6) .
C67 H67 0.9300 .
C69 Gd2 2.843(4) 2_655
C70 H70 0.9300 .
C71 H71A 0.9600 .
C71 H71B 0.9600 .
C71 H71C 0.9600 .
C72 H72A 0.9600 .
C72 H72B 0.9600 .
C72 H72C 0.9600 .
C76 H76 0.9300 .
C77 H77A 0.9600 .
C77 H77B 0.9600 .
C77 H77C 0.9600 .
C78 H78A 0.9600 .
C78 H78B 0.9600 .
C78 H78C 0.9600 .
C79 H79 0.9300 .
C79 H79A 0.9300 .
C80 H80A 0.9600 .
C80 H80B 0.9600 .
C80 H80C 0.9600 .
C81 H81A 0.9600 .
C81 H81B 0.9600 .
C81 H81C 0.9600 .

loop_
_geom_torsion_atom_site_label_1
_geom_torsion_atom_site_label_2
_geom_torsion_atom_site_label_3
_geom_torsion_atom_site_label_4
_geom_torsion
_geom_torsion_site_symmetry_1
Gd1 O2 C22 O1 -17.5(8) .
Gd1 O2 C22 C1 162.7(4) .
Gd1 O6 C23 O1A -12.0(5) 4_666
Gd1 O6 C23 C14 166.8(2) 4_666
Gd1 O7 C45 O8 4.3(4) .
Gd1 O7 C45 C24 -175.4(3) .
Gd1 O8 C45 O7 -4.3(4) .
Gd1 O8 C45 C24 175.3(3) .
Gd1 O12 C46 O11 24.4(7) 2_755
Gd1 O12 C46 C37 -154.5(4) 2_755
Gd1 O13 C68 O14 27.3(6) .
Gd1 O13 C68 C47 -152.7(3) .
Gd1 O21 C70 N1 162.4(4) .
Gd1 O22 C73 N2 -116.7(16) .
Gd2 O1 C22 O2 4.2(7) .
Gd2 O1 C22 C1 -176.0(3) .
Gd2 O11 C46 O12 -10.0(6) 2_755
Gd2 O11 C46 C37 169.0(3) 2_755
Gd2 O14 C68 O13 -31.2(6) .
Gd2 O14 C68 C47 148.8(3) .
Gd2 O17 C69 O18 -1.6(4) 2_655
Gd2 O17 C69 C60 177.7(3) 2_655
Gd2 O18 C69 O17 1.7(4) 2_655
Gd2 O18 C69 C60 -177.6(3) 2_655
O1 Gd2 O14 C68 84.3(4) .
O1A Gd2 O1 C22 6.1(4) 4_465
O1A Gd2 O14 C68 -30.8(4) 4_465
O2 Gd1 O7 C45 -176.6(2) .
O2 Gd1 O8 C45 9.9(3) .
O2 Gd1 O13 C68 -75.4(4) .
O2 Gd1 O21 C70 -73.6(5) .
O2 Gd1 O22 C73 16.7(10) .
O2 Gd1 C45 O7 3.4(2) .
O2 Gd1 C45 O8 -172.3(2) .
O3 C2 C3 C4 -176.0(4) .
O3 C2 C3 C11 -0.4(6) .
O4 C13 C14 C15 174.3(3) .
O4 C13 C14 C23 -3.4(5) .
O6 Gd1 O2 C22 23.8(6) 4_465
O6 Gd1 O7 C45 -42.3(2) 4_465
O6 Gd1 O8 C45 150.4(2) 4_465
O6 Gd1 O13 C68 66.1(4) 4_465
O6 Gd1 O21 C70 132.6(5) 4_465
O6 Gd1 O22 C73 -118.6(9) 4_465
O6 Gd1 C45 O7 145.4(2) 4_465
O6 Gd1 C45 O8 -30.3(2) 4_465
O7 Gd1 O2 C22 151.4(5) .
O7 Gd1 O8 C45 2.4(2) .
O7 Gd1 O13 C68 -157.8(4) .
O7 Gd1 O21 C70 7.5(5) .
O7 Gd1 O22 C73 120.8(9) .
O7 Gd1 C45 O8 -175.7(4) .
O8 Gd1 O2 C22 145.4(5) .
O8 Gd1 O7 C45 -2.4(2) .
O8 Gd1 O13 C68 149.4(4) .
O8 Gd1 O21 C70 58.1(5) .
O8 Gd1 O22 C73 155.0(9) .
O8 Gd1 C45 O7 175.7(4) .
O9 C25 C26 C27 179.2(3) .
O9 C25 C26 C34 2.8(5) .
O10 C36 C37 C38 171.3(9) .
O10 C36 C37 C38A -170.1(11) .
O10 C36 C37 C46 3.8(6) .
O11 Gd2 O1 C22 71.2(4) 2_745
O11 Gd2 O14 C68 24.6(4) 2_745
O12 Gd1 O2 C22 -50.1(5) 2_745
O12 Gd1 O7 C45 143.7(2) 2_745
O12 Gd1 O8 C45 -138.3(2) 2_745
O12 Gd1 O13 C68 -12.6(4) 2_745
O12 Gd1 O21 C70 -149.9(5) 2_745
O12 Gd1 O22 C73 -25.4(9) 2_745
O12 Gd1 C45 O7 -84.5(4) 2_745
O12 Gd1 C45 O8 99.8(3) 2_745
O13 Gd1 O2 C22 78.4(5) .
O13 Gd1 O7 C45 -97.5(2) .
O13 Gd1 O8 C45 74.3(2) .
O13 Gd1 O21 C70 -18.8(6) .
O13 Gd1 O22 C73 -148.9(9) .
O13 Gd1 C45 O7 74.8(2) .
O13 Gd1 C45 O8 -100.9(2) .
O14 Gd2 O1 C22 -64.0(4) .
O15 C48 C49 C50 -178.5(4) .
O15 C48 C49 C57 2.6(6) .
O16 C59 C60 C61 -177.7(3) .
O16 C59 C60 C69 2.5(5) .
O17 Gd2 O1 C22 109.9(4) 2_645
O17 Gd2 O14 C68 -88.7(4) 2_645
O18 Gd2 O1 C22 151.7(4) 2_645
O18 Gd2 O14 C68 174.7(3) 2_645
O19 Gd2 O1 C22 -135.1(4) .
O19 Gd2 O14 C68 161.6(4) .
O20 Gd2 O1 C22 -116.2(4) .
O20 Gd2 O14 C68 -123.7(4) .
O21 Gd1 O2 C22 -135.0(5) .
O21 Gd1 O7 C45 100.5(2) .
O21 Gd1 O8 C45 -65.7(2) .
O21 Gd1 O13 C68 -131.2(4) .
O21 Gd1 O22 C73 61.2(9) .
O21 Gd1 C45 O7 -72.7(2) .
O21 Gd1 C45 O8 111.6(2) .
O22 Gd1 O2 C22 -92.3(5) .
O22 Gd1 O7 C45 40.8(2) .
O22 Gd1 O8 C45 -137.5(2) .
O22 Gd1 O13 C68 95.6(4) .
O22 Gd1 O21 C70 132.4(5) .
O22 Gd1 C45 O7 -143.6(2) .
O22 Gd1 C45 O8 40.8(2) .
C1 C2 C3 C4 4.3(6) .
C1 C2 C3 C11 179.9(4) .
C2 C1 C6 C5 -1.9(6) .
C2 C1 C22 O1 -178.4(4) .
C2 C1 C22 O2 1.4(6) .
C2 C3 C4 C5 -5.8(5) .
C2 C3 C4 C10 172.9(4) .
C2 C3 C11 C12 117.3(4) .
C3 C4 C5 C6 3.6(5) .
C3 C4 C5 C7 -179.7(4) .
C3 C4 C10 C9 -179.5(4) .
C3 C11 C12 C13 117.4(4) .
C3 C11 C12 C17 -65.9(4) .
C4 C3 C11 C12 -67.2(5) .
C4 C5 C6 C1 0.4(6) .
C4 C5 C7 C8 -0.3(6) .
C5 C4 C10 C9 -0.7(6) .
C5 C7 C8 C9 -1.6(7) .
C6 C1 C2 O3 179.8(4) .
C6 C1 C2 C3 -0.5(6) .
C6 C1 C22 O1 2.5(6) .
C6 C1 C22 O2 -177.8(4) .
C6 C5 C7 C8 176.3(4) .
C7 C5 C6 C1 -176.3(4) .
C7 C8 C9 C10 2.4(7) .
C8 C9 C10 C4 -1.2(7) .
C10 C4 C5 C6 -175.3(3) .
C10 C4 C5 C7 1.5(5) .
C11 C3 C4 C5 178.7(3) .
C11 C3 C4 C10 -2.6(6) .
C11 C12 C13 O4 6.7(5) .
C11 C12 C13 C14 -171.2(3) .
C11 C12 C17 C16 176.2(3) .
C11 C12 C17 C18 -7.4(5) .
C12 C13 C14 C15 -7.8(5) .
C12 C13 C14 C23 174.5(3) .
C12 C17 C18 C19 -173.3(4) .
C13 C12 C17 C16 -7.0(5) .
C13 C12 C17 C18 169.4(3) .
C13 C14 C15 C16 -1.7(6) .
C13 C14 C23 O1A -164.1(3) .
C13 C14 C23 O6 17.0(5) .
C14 C15 C16 C17 6.5(6) .
C14 C15 C16 C21 -169.6(4) .
C15 C14 C23 O1A 18.2(5) .
C15 C14 C23 O6 -160.6(4) .
C15 C16 C17 C12 -2.1(6) .
C15 C16 C17 C18 -178.6(4) .
C15 C16 C21 C20 176.5(4) .
C16 C17 C18 C19 3.2(6) .
C17 C12 C13 O4 -170.1(3) .
C17 C12 C13 C14 12.0(5) .
C17 C16 C21 C20 0.4(7) .
C17 C18 C19 C20 -1.8(7) .
C18 C19 C20 C21 -0.4(8) .
C19 C20 C21 C16 1.1(8) .
C21 C16 C17 C12 174.0(4) .
C21 C16 C17 C18 -2.5(6) .
C22 C1 C2 O3 0.7(6) .
C22 C1 C2 C3 -179.6(4) .
C22 C1 C6 C5 177.3(4) .
C23 C14 C15 C16 176.0(4) .
C24 C25 C26 C27 0.5(5) .
C24 C25 C26 C34 -175.9(3) .
C25 C24 C29 C28 -1.2(6) .
C25 C24 C45 O7 4.5(5) .
C25 C24 C45 O8 -175.1(3) .
C25 C26 C27 C28 -1.1(5) .
C25 C26 C27 C30 179.2(4) .
C25 C26 C34 C35 -122.5(4) .
C26 C27 C28 C29 0.6(5) .
C26 C27 C28 C33 -179.1(4) .
C26 C27 C30 C31 -177.5(4) .
C26 C34 C35 C36 -119.3(4) .
C26 C34 C35 C40 52.2(9) .
C26 C34 C35 C40A 68.4(10) .
C27 C26 C34 C35 61.2(5) .
C27 C28 C29 C24 0.6(6) .
C27 C28 C33 C32 -3.9(6) .
C27 C30 C31 C32 -3.1(7) .
C28 C27 C30 C31 2.8(6) .
C29 C24 C25 O9 -178.0(3) .
C29 C24 C25 C26 0.7(5) .
C29 C24 C45 O7 -176.5(3) .
C29 C24 C45 O8 3.9(5) .
C29 C28 C33 C32 176.4(4) .
C30 C27 C28 C29 -179.7(3) .
C30 C27 C28 C33 0.6(5) .
C30 C31 C32 C33 -0.3(7) .
C31 C32 C33 C28 3.8(7) .
C33 C28 C29 C24 -179.7(4) .
C34 C26 C27 C28 175.2(3) .
C34 C26 C27 C30 -4.5(6) .
C34 C35 C36 O10 -3.0(6) .
C34 C35 C36 C37 174.2(4) .
C34 C35 C40 C39 -171.4(9) .
C34 C35 C40 C41 12(2) .
C34 C35 C40A C39A -179.7(9) .
C34 C35 C40A C41A -5(2) .
C35 C36 C37 C38 -5.9(10) .
C35 C36 C37 C38A 12.7(12) .
C35 C36 C37 C46 -173.3(4) .
C35 C40 C41 C42 -175(2) .
C35 C40A C41A C42A -177.8(16) .
C36 C35 C40 C39 0.0(15) .
C36 C35 C40 C41 -176.6(17) .
C36 C35 C40A C39A 7.9(17) .
C36 C35 C40A C41A -177.4(16) .
C36 C37 C38 C39 6.6(18) .
C36 C37 C38A C39A -7(2) .
C36 C37 C46 O11 4.9(5) .
C36 C37 C46 O12 -176.1(4) .
C37 C38 C39 C40 -4(2) .
C37 C38 C39 C44 178.6(11) .
C37 C38A C39A C40A 2(3) .
C37 C38A C39A C44A -179.2(14) .
C38 C37 C38A C39A 80(10) .
C38 C37 C46 O11 -162.1(9) .
C38 C37 C46 O12 16.9(10) .
C38 C39 C40 C35 0.5(18) .
C38 C39 C40 C41 177.4(17) .
C38 C39 C44 C43 177.4(13) .
C38A C37 C38 C39 -95(11) .
C38A C37 C46 O11 178.8(11) .
C38A C37 C46 O12 -2.2(12) .
C38A C39A C40A C35 -2(2) .
C38A C39A C40A C41A -177(2) .
C38A C39A C44A C43A 178.6(15) .
C39 C40 C41 C42 8(4) .
C39A C40A C41A C42A -3(3) .
C40 C35 C36 O10 -174.5(8) .
C40 C35 C36 C37 2.7(9) .
C40 C35 C40A C39A -87(9) .
C40 C35 C40A C41A 87(9) .
C40 C39 C44 C43 0.0(16) .
C40 C41 C42 C43 -5(4) .
C40A C35 C36 O10 169.5(9) .
C40A C35 C36 C37 -13.3(10) .
C40A C35 C40 C39 93(9) .
C40A C35 C40 C41 -84(9) .
C40A C39A C44A C43A -2.3(19) .
C40A C41A C42A C43A 1(3) .
C41 C42 C43 C44 -1(2) .
C41A C42A C43A C44A 1(2) .
C42 C43 C44 C39 3.6(17) .
C42A C43A C44A C39A 0(2) .
C44 C39 C40 C35 177.9(10) .
C44 C39 C40 C41 -5(2) .
C44A C39A C40A C35 178.7(12) .
C44A C39A C40A C41A 4(3) .
C45 Gd1 O2 C22 149.8(5) .
C45 Gd1 O13 C68 175.3(4) .
C45 Gd1 O21 C70 34.0(5) .
C45 Gd1 O22 C73 137.7(9) .
C45 C24 C25 O9 1.0(5) .
C45 C24 C25 C26 179.7(3) .
C45 C24 C29 C28 179.7(3) .
C46 C37 C38 C39 174.3(11) .
C46 C37 C38A C39A 179.2(13) .
C47 C48 C49 C50 2.1(6) .
C47 C48 C49 C57 -176.8(4) .
C48 C47 C52 C51 0.6(6) .
C48 C47 C68 O13 -20.2(5) .
C48 C47 C68 O14 159.8(4) .
C48 C49 C50 C51 -2.2(6) .
C48 C49 C50 C53 177.6(4) .
C48 C49 C57 C58 118.3(4) .
C49 C50 C51 C52 1.6(6) .
C49 C50 C51 C56 -178.3(4) .
C49 C50 C53 C54 178.4(4) .
C49 C57 C58 C59 119.1(4) .
C49 C57 C58 C63 -59.4(5) .
C50 C49 C57 C58 -60.6(5) .
C50 C51 C52 C47 -0.8(7) .
C50 C51 C56 C55 -0.3(8) .
C50 C53 C54 C55 0.1(7) .
C51 C50 C53 C54 -1.7(6) .
C52 C47 C48 O15 179.4(4) .
C52 C47 C48 C49 -1.3(6) .
C52 C47 C68 O13 156.3(4) .
C52 C47 C68 O14 -23.7(5) .
C52 C51 C56 C55 179.8(5) .
C53 C50 C51 C52 -178.3(4) .
C53 C50 C51 C56 1.8(6) .
C53 C54 C55 C56 1.4(8) .
C54 C55 C56 C51 -1.3(8) .
C56 C51 C52 C47 179.1(4) .
C57 C49 C50 C51 176.6(4) .
C57 C49 C50 C53 -3.5(6) .
C57 C58 C59 O16 1.6(5) .
C57 C58 C59 C60 -177.6(3) .
C57 C58 C63 C62 174.2(3) .
C57 C58 C63 C64 -7.7(5) .
C58 C59 C60 C61 1.4(6) .
C58 C59 C60 C69 -178.4(3) .
C58 C63 C64 C65 176.7(4) .
C59 C58 C63 C62 -4.3(5) .
C59 C58 C63 C64 173.8(3) .
C59 C60 C61 C62 -0.4(6) .
C59 C60 C69 O17 4.0(5) .
C59 C60 C69 O18 -176.7(3) .
C60 C61 C62 C63 -2.9(6) .
C60 C61 C62 C67 178.6(4) .
C61 C60 C69 O17 -175.8(4) .
C61 C60 C69 O18 3.5(6) .
C61 C62 C63 C58 5.3(6) .
C61 C62 C63 C64 -173.0(4) .
C61 C62 C67 C66 176.8(4) .
C62 C63 C64 C65 -5.1(6) .
C63 C58 C59 O16 -179.9(3) .
C63 C58 C59 C60 0.9(5) .
C63 C62 C67 C66 -1.6(7) .
C63 C64 C65 C66 0.7(7) .
C64 C65 C66 C67 3.5(7) .
C65 C66 C67 C62 -3.0(7) .
C67 C62 C63 C58 -176.3(4) .
C67 C62 C63 C64 5.5(6) .
C68 C47 C48 O15 -4.2(6) .
C68 C47 C48 C49 175.2(4) .
C68 C47 C52 C51 -176.0(4) .
C69 Gd2 O1 C22 135.3(4) 2_645
C69 Gd2 O14 C68 -135.8(4) 2_645
C69 C60 C61 C62 179.4(4) .
C71 N1 C70 O21 -176.6(5) .
C72 N1 C70 O21 0.5(8) .
C74 N2 C73 O22 -172.1(15) .
C75 N2 C73 O22 5(2) .
C77 N3 C76 O23 -0.2(10) .
C78 N3 C76 O23 176.4(6) .
C80 N4 C79 O24 20(3) .
C80 N4 C79 O24A 159(3) .
C81 N4 C79 O24 -161.3(18) .
C81 N4 C79 O24A -22(4) .
